data_7032271
loop_
_publ_author_name
'Arnold, Polly L.'
'Bell, Nicola L.'
'Marr, Isobel H.'
'She, Siyi'
'Hamilton, Jonathan'
'Fraser, Craig'
'Wang, Kai'

_publ_section_title
;
 Protonolysis and thermolysis reactions of functionalised NHC-carbene
 boranes and borates.
;
_journal_issue 41
_journal_name_full 'Dalton transactions (Cambridge, England : 2003)'
_journal_page_first 15419
_journal_page_last 15428
_journal_paper_doi 10.1039/c4dt01464b
_journal_volume 43
_journal_year 2014
_chemical_formula_moiety 'C19 H39 B N2 O'
_chemical_formula_sum 'C19 H39 B N2 O'
_chemical_formula_weight 322.33
_chemical_name_systematic
;
 ?
;
_space_group_IT_number 14
_symmetry_cell_setting monoclinic
_symmetry_space_group_name_Hall '-P 2yn'
_symmetry_space_group_name_H-M 'P 1 21/n 1'
_atom_sites_solution_hydrogens geom
_atom_sites_solution_primary direct
_atom_sites_solution_secondary difmap
_audit_creation_method SHELXL-97
_cell_angle_alpha 90.00
_cell_angle_beta 92.472(5)
_cell_angle_gamma 90.00
_cell_formula_units_Z 4
_cell_length_a 10.0790(7)
_cell_length_b 13.6684(7)
_cell_length_c 15.3802(6)
_cell_measurement_reflns_used 3937
_cell_measurement_temperature 170(2)
_cell_measurement_theta_max 27.4232
_cell_measurement_theta_min 3.0331
_cell_volume 2116.9(2)
_computing_cell_refinement
;
CrysAlisPro, Agilent Technologies,
Version 1.171.35.19 (release 27-10-2011 CrysAlis171 .NET)
(compiled Oct 27 2011,15:02:11)
;
_computing_data_collection
;
CrysAlisPro, Agilent Technologies,
Version 1.171.35.19 (release 27-10-2011 CrysAlis171 .NET)
(compiled Oct 27 2011,15:02:11)
;
_computing_data_reduction
;
CrysAlisPro, Agilent Technologies,
Version 1.171.35.19 (release 27-10-2011 CrysAlis171 .NET)
(compiled Oct 27 2011,15:02:11)
;
_computing_molecular_graphics ortep
_computing_publication_material mecury
_computing_structure_refinement 'SHELXL-97 (Sheldrick, 2008)'
_computing_structure_solution sir-92
_diffrn_ambient_temperature 170(2)
_diffrn_detector_area_resol_mean 16.1042
_diffrn_measured_fraction_theta_full 0.998
_diffrn_measured_fraction_theta_max 0.998
_diffrn_measurement_device_type 'Xcalibur, Eos'
_diffrn_measurement_method '\w scans'
_diffrn_radiation_monochromator graphite
_diffrn_radiation_source 'Enhance (Mo) X-ray Source'
_diffrn_radiation_type 'Mo K\a'
_diffrn_radiation_wavelength 0.7107
_diffrn_reflns_av_R_equivalents 0.1228
_diffrn_reflns_av_sigmaI/netI 0.0886
_diffrn_reflns_limit_h_max 13
_diffrn_reflns_limit_h_min -12
_diffrn_reflns_limit_k_max 17
_diffrn_reflns_limit_k_min -17
_diffrn_reflns_limit_l_max 19
_diffrn_reflns_limit_l_min -19
_diffrn_reflns_number 18885
_diffrn_reflns_theta_full 27.51
_diffrn_reflns_theta_max 27.51
_diffrn_reflns_theta_min 3.26
_exptl_absorpt_coefficient_mu 0.061
_exptl_absorpt_correction_T_max 1.00000
_exptl_absorpt_correction_T_min 0.77149
_exptl_absorpt_correction_type multi-scan
_exptl_absorpt_process_details
;
CrysAlisPro, Agilent Technologies,
Version 1.171.35.19 (release 27-10-2011 CrysAlis171 .NET)
(compiled Oct 27 2011,15:02:11)
Empirical absorption correction using spherical harmonics,
 implemented in SCALE3 ABSPACK scaling algorithm.
;
_exptl_crystal_colour colourless
_exptl_crystal_density_diffrn 1.011
_exptl_crystal_density_method 'not measured'
_exptl_crystal_description prism
_exptl_crystal_F_000 720
_exptl_crystal_size_max 0.5098
_exptl_crystal_size_mid 0.3364
_exptl_crystal_size_min 0.2418
_refine_diff_density_max 0.353
_refine_diff_density_min -0.340
_refine_diff_density_rms 0.075
_refine_ls_extinction_method none
_refine_ls_goodness_of_fit_ref 1.031
_refine_ls_hydrogen_treatment riding
_refine_ls_matrix_type full
_refine_ls_number_parameters 217
_refine_ls_number_reflns 4851
_refine_ls_number_restraints 0
_refine_ls_restrained_S_all 1.031
_refine_ls_R_factor_all 0.1412
_refine_ls_R_factor_gt 0.0873
_refine_ls_shift/su_max 0.000
_refine_ls_shift/su_mean 0.000
_refine_ls_structure_factor_coef Fsqd
_refine_ls_weighting_details 'calc w=1/[\s^2^(Fo^2^)+(0.1807P)^2^+0.0000P] where P=(Fo^2^+2Fc^2^)/3'
_refine_ls_weighting_scheme calc
_refine_ls_wR_factor_gt 0.2345
_refine_ls_wR_factor_ref 0.3115
_reflns_number_gt 2774
_reflns_number_total 4851
_reflns_threshold_expression >2\s(I)
_cod_data_source_file c4dt01464b2.cif
_cod_data_source_block HLtBu
_cod_depositor_comments 'Adding full bibliography for 7032270--7032277.cif.'
_cod_database_code 7032271

loop_
_symmetry_equiv_pos_as_xyz
'x, y, z'
'-x+1/2, y+1/2, -z+1/2'
'-x, -y, -z'
'x-1/2, -y-1/2, z-1/2'

loop_
_atom_site_label
_atom_site_type_symbol
_atom_site_fract_x
_atom_site_fract_y
_atom_site_fract_z
_atom_site_U_iso_or_equiv
_atom_site_adp_type
_atom_site_occupancy
_atom_site_symmetry_multiplicity
_atom_site_calc_flag
_atom_site_refinement_flags
C1 C -0.0969(2) 0.60128(16) 0.17926(15) 0.0353(5) Uani 1 1 d .
H1 H -0.0849 0.6499 0.1362 0.042 Uiso 1 1 calc R
C2 C -0.1893(3) 0.5004(2) 0.2690(2) 0.0541(8) Uani 1 1 d .
H2 H -0.2544 0.4660 0.2997 0.065 Uiso 1 1 calc R
C3 C -0.0571(3) 0.48846(19) 0.27827(19) 0.0493(7) Uani 1 1 d .
H3 H -0.0115 0.4443 0.3168 0.059 Uiso 1 1 calc R
C4 C -0.3470(2) 0.6130(2) 0.18052(19) 0.0502(7) Uani 1 1 d .
C5 C -0.3342(4) 0.6759(4) 0.1017(3) 0.0992(16) Uani 1 1 d .
H5A H -0.2799 0.7333 0.1169 0.149 Uiso 1 1 calc R
H5B H -0.4226 0.6971 0.0803 0.149 Uiso 1 1 calc R
H5C H -0.2919 0.6384 0.0562 0.149 Uiso 1 1 calc R
C6 C -0.4408(4) 0.5297(3) 0.1636(4) 0.1114(18) Uani 1 1 d .
H6A H -0.5277 0.5552 0.1435 0.167 Uiso 1 1 calc R
H6B H -0.4503 0.4924 0.2174 0.167 Uiso 1 1 calc R
H6C H -0.4059 0.4869 0.1188 0.167 Uiso 1 1 calc R
C7 C -0.3929(4) 0.6726(4) 0.2580(3) 0.1096(17) Uani 1 1 d .
H7A H -0.3315 0.7272 0.2693 0.164 Uiso 1 1 calc R
H7B H -0.3941 0.6305 0.3096 0.164 Uiso 1 1 calc R
H7C H -0.4823 0.6981 0.2447 0.164 Uiso 1 1 calc R
C8 C 0.1422(2) 0.57027(16) 0.21349(17) 0.0379(6) Uani 1 1 d .
H8A H 0.1688 0.5474 0.1557 0.045 Uiso 1 1 calc R
H8B H 0.1924 0.5315 0.2582 0.045 Uiso 1 1 calc R
C9 C 0.1800(2) 0.67922(15) 0.22421(15) 0.0324(5) Uani 1 1 d .
H9 H 0.2759 0.6853 0.2110 0.039 Uiso 1 1 calc R
C10 C 0.1640(2) 0.72138(17) 0.31771(16) 0.0412(6) Uani 1 1 d .
C11 C 0.2375(3) 0.8194(2) 0.3220(2) 0.0568(8) Uani 1 1 d .
H11A H 0.2317 0.8473 0.3804 0.085 Uiso 1 1 calc R
H11B H 0.1968 0.8644 0.2790 0.085 Uiso 1 1 calc R
H11C H 0.3309 0.8091 0.3094 0.085 Uiso 1 1 calc R
C12 C 0.2247(4) 0.6531(2) 0.3866(2) 0.0646(9) Uani 1 1 d .
H12A H 0.2221 0.6843 0.4439 0.097 Uiso 1 1 calc R
H12B H 0.3170 0.6390 0.3735 0.097 Uiso 1 1 calc R
H12C H 0.1740 0.5919 0.3870 0.097 Uiso 1 1 calc R
C13 C 0.0185(3) 0.7424(2) 0.33594(19) 0.0520(7) Uani 1 1 d .
H13A H -0.0300 0.6805 0.3396 0.078 Uiso 1 1 calc R
H13B H -0.0213 0.7822 0.2887 0.078 Uiso 1 1 calc R
H13C H 0.0138 0.7778 0.3911 0.078 Uiso 1 1 calc R
C14 C 0.2179(3) 0.67856(18) 0.01738(18) 0.0474(7) Uani 1 1 d .
H14A H 0.2694 0.7067 -0.0300 0.057 Uiso 1 1 calc R
H14B H 0.2804 0.6391 0.0544 0.057 Uiso 1 1 calc R
C15 C 0.1148(3) 0.6092(2) -0.0238(2) 0.0686(9) Uani 1 1 d .
H15A H 0.0617 0.5807 0.0217 0.103 Uiso 1 1 calc R
H15B H 0.1597 0.5568 -0.0546 0.103 Uiso 1 1 calc R
H15C H 0.0565 0.6454 -0.0651 0.103 Uiso 1 1 calc R
C16 C 0.0382(3) 0.8242(2) 0.02942(18) 0.0471(6) Uani 1 1 d .
H16A H 0.0661 0.8530 -0.0259 0.057 Uiso 1 1 calc R
H16B H -0.0307 0.7745 0.0149 0.057 Uiso 1 1 calc R
C17 C -0.0234(3) 0.9043(2) 0.0832(2) 0.0636(9) Uani 1 1 d .
H17A H -0.0462 0.8778 0.1398 0.095 Uiso 1 1 calc R
H17B H -0.1039 0.9289 0.0525 0.095 Uiso 1 1 calc R
H17C H 0.0403 0.9580 0.0919 0.095 Uiso 1 1 calc R
C18 C 0.2885(2) 0.84512(18) 0.09790(17) 0.0428(6) Uani 1 1 d .
H18A H 0.2579 0.8967 0.1376 0.051 Uiso 1 1 calc R
H18B H 0.3608 0.8087 0.1292 0.051 Uiso 1 1 calc R
C19 C 0.3456(4) 0.8946(2) 0.0182(2) 0.0654(9) Uani 1 1 d .
H19A H 0.3871 0.8451 -0.0179 0.098 Uiso 1 1 calc R
H19B H 0.4122 0.9431 0.0374 0.098 Uiso 1 1 calc R
H19C H 0.2739 0.9271 -0.0158 0.098 Uiso 1 1 calc R
B1 B 0.1654(3) 0.76971(18) 0.07668(17) 0.0347(6) Uani 1 1 d .
N1 N -0.21304(19) 0.57132(14) 0.20712(14) 0.0398(5) Uani 1 1 d .
N2 N -0.00023(19) 0.55231(12) 0.22141(13) 0.0360(5) Uani 1 1 d .
O1 O 0.10849(13) 0.73425(10) 0.16280(10) 0.0313(4) Uani 1 1 d .

loop_
_atom_site_aniso_label
_atom_site_aniso_U_11
_atom_site_aniso_U_22
_atom_site_aniso_U_33
_atom_site_aniso_U_23
_atom_site_aniso_U_13
_atom_site_aniso_U_12
C1 0.0320(11) 0.0338(11) 0.0400(13) 0.0014(9) -0.0008(9) -0.0022(9)
C2 0.0472(15) 0.0520(15) 0.0633(19) 0.0210(13) 0.0047(13) -0.0090(12)
C3 0.0479(15) 0.0402(13) 0.0592(18) 0.0207(11) -0.0051(12) -0.0041(11)
C4 0.0306(12) 0.0607(16) 0.0595(18) 0.0142(13) 0.0036(11) 0.0010(12)
C5 0.0525(18) 0.142(4) 0.103(3) 0.066(3) -0.004(2) 0.016(2)
C6 0.055(2) 0.100(3) 0.175(5) 0.018(3) -0.040(3) -0.025(2)
C7 0.071(2) 0.155(4) 0.103(3) -0.017(3) 0.002(2) 0.050(3)
C8 0.0298(11) 0.0317(11) 0.0519(15) 0.0038(10) -0.0014(10) 0.0030(9)
C9 0.0275(10) 0.0321(11) 0.0374(13) 0.0015(9) 0.0011(9) -0.0019(8)
C10 0.0460(13) 0.0386(12) 0.0387(14) 0.0030(10) -0.0030(10) -0.0075(10)
C11 0.075(2) 0.0499(15) 0.0463(16) -0.0090(12) 0.0050(14) -0.0207(14)
C12 0.086(2) 0.0595(18) 0.0473(18) 0.0085(13) -0.0141(16) -0.0007(16)
C13 0.0606(17) 0.0501(14) 0.0465(17) -0.0068(12) 0.0147(13) -0.0071(13)
C14 0.0493(15) 0.0453(13) 0.0484(16) -0.0132(11) 0.0103(12) -0.0033(12)
C15 0.078(2) 0.0570(17) 0.072(2) -0.0298(16) 0.0085(17) -0.0141(16)
C16 0.0479(14) 0.0524(14) 0.0407(15) 0.0033(11) -0.0031(11) 0.0015(11)
C17 0.0688(19) 0.0633(18) 0.0592(19) 0.0114(15) 0.0070(15) 0.0278(16)
C18 0.0444(13) 0.0412(13) 0.0433(14) -0.0039(10) 0.0083(11) -0.0100(10)
C19 0.084(2) 0.0595(17) 0.0551(19) -0.0076(14) 0.0263(16) -0.0323(16)
B1 0.0353(12) 0.0355(12) 0.0334(14) 0.0001(10) 0.0025(10) -0.0007(10)
N1 0.0340(10) 0.0384(10) 0.0468(13) 0.0068(8) -0.0001(8) -0.0028(8)
N2 0.0345(10) 0.0267(9) 0.0464(12) 0.0030(8) -0.0040(8) -0.0027(8)
O1 0.0285(8) 0.0304(8) 0.0353(9) 0.0026(6) 0.0034(6) 0.0006(6)

loop_
_atom_type_symbol
_atom_type_description
_atom_type_scat_dispersion_real
_atom_type_scat_dispersion_imag
_atom_type_scat_source
C C 0.0033 0.0016 'International Tables Vol C Tables 4.2.6.8 and 6.1.1.4'
H H 0.0000 0.0000 'International Tables Vol C Tables 4.2.6.8 and 6.1.1.4'
B B 0.0013 0.0007 'International Tables Vol C Tables 4.2.6.8 and 6.1.1.4'
N N 0.0061 0.0033 'International Tables Vol C Tables 4.2.6.8 and 6.1.1.4'
O O 0.0106 0.0060 'International Tables Vol C Tables 4.2.6.8 and 6.1.1.4'

loop_
_geom_angle_atom_site_label_1
_geom_angle_atom_site_label_2
_geom_angle_atom_site_label_3
_geom_angle
N2 C1 N1 109.0(2)
N2 C1 H1 125.5
N1 C1 H1 125.5
C3 C2 N1 107.6(2)
C3 C2 H2 126.2
N1 C2 H2 126.2
C2 C3 N2 107.1(2)
C2 C3 H3 126.5
N2 C3 H3 126.5
C6 C4 C5 111.8(4)
C6 C4 N1 108.2(3)
C5 C4 N1 109.3(2)
C6 C4 C7 109.3(3)
C5 C4 C7 111.4(4)
N1 C4 C7 106.7(3)
C4 C5 H5A 109.5
C4 C5 H5B 109.5
H5A C5 H5B 109.5
C4 C5 H5C 109.5
H5A C5 H5C 109.5
H5B C5 H5C 109.5
C4 C6 H6A 109.5
C4 C6 H6B 109.5
H6A C6 H6B 109.5
C4 C6 H6C 109.5
H6A C6 H6C 109.5
H6B C6 H6C 109.5
C4 C7 H7A 109.5
C4 C7 H7B 109.5
H7A C7 H7B 109.5
C4 C7 H7C 109.5
H7A C7 H7C 109.5
H7B C7 H7C 109.5
N2 C8 C9 112.97(18)
N2 C8 H8A 109.0
C9 C8 H8A 109.0
N2 C8 H8B 109.0
C9 C8 H8B 109.0
H8A C8 H8B 107.8
O1 C9 C8 109.40(17)
O1 C9 C10 110.83(18)
C8 C9 C10 114.76(19)
O1 C9 H9 107.2
C8 C9 H9 107.2
C10 C9 H9 107.2
C12 C10 C13 110.3(2)
C12 C10 C11 109.1(2)
C13 C10 C11 107.1(2)
C12 C10 C9 111.1(2)
C13 C10 C9 112.0(2)
C11 C10 C9 107.1(2)
C10 C11 H11A 109.5
C10 C11 H11B 109.5
H11A C11 H11B 109.5
C10 C11 H11C 109.5
H11A C11 H11C 109.5
H11B C11 H11C 109.5
C10 C12 H12A 109.5
C10 C12 H12B 109.5
H12A C12 H12B 109.5
C10 C12 H12C 109.5
H12A C12 H12C 109.5
H12B C12 H12C 109.5
C10 C13 H13A 109.5
C10 C13 H13B 109.5
H13A C13 H13B 109.5
C10 C13 H13C 109.5
H13A C13 H13C 109.5
H13B C13 H13C 109.5
C15 C14 B1 118.1(2)
C15 C14 H14A 107.8
B1 C14 H14A 107.8
C15 C14 H14B 107.8
B1 C14 H14B 107.8
H14A C14 H14B 107.1
C14 C15 H15A 109.5
C14 C15 H15B 109.5
H15A C15 H15B 109.5
C14 C15 H15C 109.5
H15A C15 H15C 109.5
H15B C15 H15C 109.5
C17 C16 B1 114.8(2)
C17 C16 H16A 108.6
B1 C16 H16A 108.6
C17 C16 H16B 108.6
B1 C16 H16B 108.6
H16A C16 H16B 107.6
C16 C17 H17A 109.5
C16 C17 H17B 109.5
H17A C17 H17B 109.5
C16 C17 H17C 109.5
H17A C17 H17C 109.5
H17B C17 H17C 109.5
C19 C18 B1 115.2(2)
C19 C18 H18A 108.5
B1 C18 H18A 108.5
C19 C18 H18B 108.5
B1 C18 H18B 108.5
H18A C18 H18B 107.5
C18 C19 H19A 109.5
C18 C19 H19B 109.5
H19A C19 H19B 109.5
C18 C19 H19C 109.5
H19A C19 H19C 109.5
H19B C19 H19C 109.5
O1 B1 C16 102.27(18)
O1 B1 C18 109.47(19)
C16 B1 C18 112.2(2)
O1 B1 C14 112.23(19)
C16 B1 C14 111.4(2)
C18 B1 C14 109.15(19)
C1 N1 C2 108.1(2)
C1 N1 C4 126.0(2)
C2 N1 C4 125.7(2)
C1 N2 C3 108.23(19)
C1 N2 C8 125.11(19)
C3 N2 C8 126.5(2)
C9 O1 B1 123.64(16)

loop_
_geom_bond_atom_site_label_1
_geom_bond_atom_site_label_2
_geom_bond_distance
C1 N2 1.328(3)
C1 N1 1.329(3)
C1 H1 0.9500
C2 C3 1.344(4)
C2 N1 1.372(3)
C2 H2 0.9500
C3 N2 1.378(3)
C3 H3 0.9500
C4 C6 1.496(5)
C4 C5 1.496(5)
C4 N1 1.506(3)
C4 C7 1.531(5)
C5 H5A 0.9800
C5 H5B 0.9800
C5 H5C 0.9800
C6 H6A 0.9800
C6 H6B 0.9800
C6 H6C 0.9800
C7 H7A 0.9800
C7 H7B 0.9800
C7 H7C 0.9800
C8 N2 1.467(3)
C8 C9 1.544(3)
C8 H8A 0.9900
C8 H8B 0.9900
C9 O1 1.385(3)
C9 C10 1.564(3)
C9 H9 1.0000
C10 C12 1.521(4)
C10 C13 1.532(4)
C10 C11 1.530(3)
C11 H11A 0.9800
C11 H11B 0.9800
C11 H11C 0.9800
C12 H12A 0.9800
C12 H12B 0.9800
C12 H12C 0.9800
C13 H13A 0.9800
C13 H13B 0.9800
C13 H13C 0.9800
C14 C15 1.525(4)
C14 B1 1.645(3)
C14 H14A 0.9900
C14 H14B 0.9900
C15 H15A 0.9800
C15 H15B 0.9800
C15 H15C 0.9800
C16 C17 1.521(4)
C16 B1 1.626(4)
C16 H16A 0.9900
C16 H16B 0.9900
C17 H17A 0.9800
C17 H17B 0.9800
C17 H17C 0.9800
C18 C19 1.533(4)
C18 B1 1.636(3)
C18 H18A 0.9900
C18 H18B 0.9900
C19 H19A 0.9800
C19 H19B 0.9800
C19 H19C 0.9800
B1 O1 1.544(3)

loop_
_geom_torsion_atom_site_label_1
_geom_torsion_atom_site_label_2
_geom_torsion_atom_site_label_3
_geom_torsion_atom_site_label_4
_geom_torsion
N1 C2 C3 N2 -0.2(3)
N2 C8 C9 O1 -57.7(3)
N2 C8 C9 C10 67.6(3)
O1 C9 C10 C12 171.5(2)
C8 C9 C10 C12 46.9(3)
O1 C9 C10 C13 47.6(2)
C8 C9 C10 C13 -76.9(2)
O1 C9 C10 C11 -69.5(2)
C8 C9 C10 C11 166.0(2)
C17 C16 B1 O1 55.3(3)
C17 C16 B1 C18 -61.9(3)
C17 C16 B1 C14 175.4(2)
C19 C18 B1 O1 -173.9(2)
C19 C18 B1 C16 -61.1(3)
C19 C18 B1 C14 62.9(3)
C15 C14 B1 O1 69.3(3)
C15 C14 B1 C16 -44.7(3)
C15 C14 B1 C18 -169.2(2)
N2 C1 N1 C2 -0.3(3)
N2 C1 N1 C4 175.5(2)
C3 C2 N1 C1 0.3(3)
C3 C2 N1 C4 -175.5(3)
C6 C4 N1 C1 136.2(3)
C5 C4 N1 C1 14.2(4)
C7 C4 N1 C1 -106.4(4)
C6 C4 N1 C2 -48.7(4)
C5 C4 N1 C2 -170.7(3)
C7 C4 N1 C2 68.7(4)
N1 C1 N2 C3 0.1(3)
N1 C1 N2 C8 -175.0(2)
C2 C3 N2 C1 0.1(3)
C2 C3 N2 C8 175.1(2)
C9 C8 N2 C1 49.8(3)
C9 C8 N2 C3 -124.4(3)
C8 C9 O1 B1 -99.2(2)
C10 C9 O1 B1 133.23(19)
C16 B1 O1 C9 177.09(18)
C18 B1 O1 C9 -63.8(2)
C14 B1 O1 C9 57.6(3)
